data_7129516
loop_
_publ_author_name
'Gentner, Thomas X.'
'Evans, Matthew J.'
'Kennedy, Alan R.'
'Neale, Sam E.'
'McMullin, Claire L.'
'Coles, Martyn P.'
'Mulvey, Robert E.'

_publ_section_title
;
 Rubidium and caesium aluminyls: synthesis, structures and reactivity in
 C--H bond activation of benzene
;
_journal_name_full 'Chemical Communications'
_journal_paper_doi 10.1039/D1CC05379E
_journal_year 2022
_chemical_formula_sum 'C59 H99 Al2 Cs2 N4 O2 Si4'
_chemical_formula_weight 1328.56
_chemical_properties_physical Air-sensitive,Moisture-sensitive,Oxygen-sensitive
_space_group_crystal_system monoclinic
_space_group_IT_number 15
_space_group_name_Hall '-I 2ya'
_space_group_name_H-M_alt 'I 1 2/a 1'
_atom_sites_solution_hydrogens geom
_atom_sites_solution_primary iterative
_audit_creation_date 2021-08-25
_audit_creation_method
;
Olex2 1.3
(compiled 2020.11.12 svn.r5f609507 for OlexSys, GUI svn.r6272)
;
_audit_update_record
;
2021-09-21 deposited with the CCDC.	2021-12-20 downloaded from the CCDC.
;
_cell_angle_alpha 90
_cell_angle_beta 108.7249(8)
_cell_angle_gamma 90
_cell_formula_units_Z 8
_cell_length_a 23.57265(17)
_cell_length_b 17.60387(9)
_cell_length_c 36.1042(2)
_cell_measurement_reflns_used 63680
_cell_measurement_temperature 100(2)
_cell_measurement_theta_max 72.515
_cell_measurement_theta_min 2.562
_cell_volume 14189.16(16)
_computing_cell_refinement CrysalisPro
_computing_data_collection CrysalisPro
_computing_data_reduction CrysalisPro
_computing_molecular_graphics 'Olex2 1.3 (Dolomanov et al., 2009)'
_computing_publication_material 'Olex2 1.3 (Dolomanov et al., 2009)'
_computing_structure_refinement 'SHELXL 2014/7 (Sheldrick, 2015)'
_computing_structure_solution 'olex2.solve 1.3 (Bourhis et al., 2015)'
_diffrn_ambient_temperature 100(2)
_diffrn_measured_fraction_theta_full 1.000
_diffrn_measured_fraction_theta_max 0.996
_diffrn_measurement_device_type 'Rigaky Synergy-i'
_diffrn_measurement_method 'omega scans'
_diffrn_radiation_type CuK\a
_diffrn_radiation_wavelength 1.54184
_diffrn_reflns_av_R_equivalents 0.1063
_diffrn_reflns_av_unetI/netI 0.0383
_diffrn_reflns_Laue_measured_fraction_full 1.000
_diffrn_reflns_Laue_measured_fraction_max 0.996
_diffrn_reflns_limit_h_max 29
_diffrn_reflns_limit_h_min -28
_diffrn_reflns_limit_k_max 21
_diffrn_reflns_limit_k_min -18
_diffrn_reflns_limit_l_max 44
_diffrn_reflns_limit_l_min -44
_diffrn_reflns_number 106812
_diffrn_reflns_point_group_measured_fraction_full 1.000
_diffrn_reflns_point_group_measured_fraction_max 0.996
_diffrn_reflns_theta_full 70.000
_diffrn_reflns_theta_max 72.685
_diffrn_reflns_theta_min 2.584
_diffrn_source microsource
_exptl_absorpt_coefficient_mu 9.189
_exptl_absorpt_correction_T_max 1.00000
_exptl_absorpt_correction_T_min 0.13850
_exptl_absorpt_correction_type multi-scan
_exptl_absorpt_process_details
;
CrysAlisPro 1.171.40.67a (Rigaku Oxford Diffraction, 2019)
Empirical absorption correction using spherical harmonics,
 implemented in SCALE3 ABSPACK scaling algorithm.
;
_exptl_crystal_colour 'clear yellowish yellow'
_exptl_crystal_colour_lustre clear
_exptl_crystal_colour_modifier yellowish
_exptl_crystal_colour_primary yellow
_exptl_crystal_density_diffrn 1.244
_exptl_crystal_description block
_exptl_crystal_F_000 5512
_exptl_crystal_size_max 0.5
_exptl_crystal_size_mid 0.4
_exptl_crystal_size_min 0.25
_refine_diff_density_max 2.089
_refine_diff_density_min -1.572
_refine_diff_density_rms 0.171
_refine_ls_extinction_method none
_refine_ls_goodness_of_fit_ref 1.056
_refine_ls_hydrogen_treatment constr
_refine_ls_matrix_type full
_refine_ls_number_parameters 683
_refine_ls_number_reflns 14056
_refine_ls_number_restraints 0
_refine_ls_restrained_S_all 1.056
_refine_ls_R_factor_all 0.0590
_refine_ls_R_factor_gt 0.0581
_refine_ls_shift/su_max 0.002
_refine_ls_shift/su_mean 0.000
_refine_ls_structure_factor_coef Fsqd
_refine_ls_weighting_details 'w=1/[\s^2^(Fo^2^)+(0.1236P)^2^+22.0259P] where P=(Fo^2^+2Fc^2^)/3'
_refine_ls_weighting_scheme calc
_refine_ls_wR_factor_gt 0.1619
_refine_ls_wR_factor_ref 0.1633
_reflns_Friedel_coverage 0.000
_reflns_number_gt 13626
_reflns_number_total 14056
_reflns_threshold_expression 'I > 2\s(I)'
_cod_data_source_file d1cc05379e2.cif
_cod_data_source_block alcs(non)_auto
_cod_original_cell_volume 14189.15(17)
_cod_database_code 7129516
_shelx_shelxl_version_number 2014/7
_shelx_space_group_comment
;
The symmetry employed for this shelxl refinement is uniquely defined
by the following loop, which should always be used as a source of
symmetry information in preference to the above space-group names.
They are only intended as comments.
;
_olex2_refinement_description
;
1. Fixed Uiso
 At 1.2 times of:
  All C(H) groups, All C(H,H) groups
 At 1.5 times of:
  All C(H,H,H) groups
2.a Ternary CH refined with riding coordinates:
 C7(H7), C10(H10), C21(H21), C24(H24), C35(H35), C38(H38), C49(H49), C54(H54)
2.b Secondary CH2 refined with riding coordinates:
 C60(H60A,H60B), C61(H61A,H61B)
2.c Aromatic/amide H refined with riding coordinates:
 C3(H3), C4(H4), C5(H5), C17(H17), C18(H18), C19(H19), C31(H31), C32(H32),
 C33(H33), C45(H45), C46(H46), C47(H47)
2.d Idealised Me refined as rotating group:
 C8(H8A,H8B,H8C), C9(H9A,H9B,H9C), C11(H11A,H11B,H11C), C12(H12A,H12B,H12C),
 C13(H13A,H13B,H13C), C14(H14A,H14B,H14C), C22(H22A,H22B,H22C), C23(H23A,H23B,
 H23C), C25(H25A,H25B,H25C), C26(H26A,H26B,H26C), C27(H27A,H27B,H27C), C28(H28A,
 H28B,H28C), C36(H36A,H36B,H36C), C37(H37A,H37B,H37C), C39(H39A,H39B,H39C),
 C40(H40A,H40B,H40C), C41(H41A,H41B,H41C), C42(H42A,H42B,H42C), C50(H50A,H50B,
 H50C), C51(H51A,H51B,H51C), C56(H56A,H56B,H56C), C57(H57A,H57B,H57C), C58(H58A,
 H58B,H58C), C59(H59A,H59B,H59C), C62(H62A,H62B,H62C)
;
_olex2_submission_special_instructions 'No special instructions were received'

loop_
_space_group_symop_operation_xyz
'x, y, z'
'-x+1/2, y, -z'
'x+1/2, y+1/2, z+1/2'
'-x+1, y+1/2, -z+1/2'
'-x, -y, -z'
'x-1/2, -y, z'
'-x+1/2, -y+1/2, -z+1/2'
'x, -y+1/2, z+1/2'

loop_
_atom_site_label
_atom_site_type_symbol
_atom_site_fract_x
_atom_site_fract_y
_atom_site_fract_z
_atom_site_U_iso_or_equiv
_atom_site_adp_type
_atom_site_occupancy
_atom_site_site_symmetry_order
_atom_site_calc_flag
_atom_site_refinement_flags_posn
_atom_site_refinement_flags_adp
_atom_site_refinement_flags_occupancy
_atom_site_disorder_assembly
_atom_site_disorder_group
Al1 Al 0.63315(4) 0.87520(5) 0.61227(3) 0.0217(2) Uani 1 1 d . . . . .
Al2 Al 0.47847(4) 0.62054(5) 0.60834(3) 0.0217(2) Uani 1 1 d . . . . .
Cs1 Cs 0.64783(2) 0.65620(2) 0.62448(2) 0.02650(10) Uani 1 1 d . . . . .
Cs2 Cs 0.48019(2) 0.83885(2) 0.62929(2) 0.02753(10) Uani 1 1 d . . . . .
Si1 Si 0.72500(4) 0.95213(5) 0.57394(2) 0.02196(19) Uani 1 1 d . . . . .
Si2 Si 0.68751(4) 1.04460(5) 0.63331(3) 0.02336(19) Uani 1 1 d . . . . .
Si3 Si 0.44526(4) 0.44846(5) 0.62839(3) 0.02198(19) Uani 1 1 d . . . . .
Si4 Si 0.34785(4) 0.54733(5) 0.57427(2) 0.02144(18) Uani 1 1 d . . . . .
O1 O 0.71857(13) 1.02475(14) 0.60006(9) 0.0347(6) Uani 1 1 d . . . . .
O2 O 0.37864(11) 0.47509(14) 0.60172(10) 0.0382(7) Uani 1 1 d . . . . .
N1 N 0.69601(12) 0.87438(14) 0.59007(7) 0.0192(5) Uani 1 1 d . . . . .
N2 N 0.63317(12) 0.97713(15) 0.63003(8) 0.0200(5) Uani 1 1 d . . . . .
N3 N 0.49461(12) 0.51755(15) 0.62426(7) 0.0192(5) Uani 1 1 d . . . . .
N4 N 0.39405(11) 0.62453(15) 0.58945(7) 0.0190(5) Uani 1 1 d . . . . .
C1 C 0.71946(13) 0.80052(17) 0.58726(8) 0.0171(6) Uani 1 1 d . . . . .
C2 C 0.76840(14) 0.77216(19) 0.61895(9) 0.0220(6) Uani 1 1 d . . . . .
C3 C 0.79057(15) 0.7000(2) 0.61667(10) 0.0286(7) Uani 1 1 d . . . . .
H3 H 0.8233 0.6818 0.6378 0.034 Uiso 1 1 calc R U . . .
C4 C 0.76643(17) 0.65337(19) 0.58433(12) 0.0286(8) Uani 1 1 d . . . . .
H4 H 0.7821 0.6040 0.5833 0.034 Uiso 1 1 calc R U . . .
C5 C 0.71912(15) 0.6806(2) 0.55375(10) 0.0254(6) Uani 1 1 d . . . . .
H5 H 0.7022 0.6490 0.5316 0.030 Uiso 1 1 calc R U . . .
C6 C 0.69509(13) 0.75324(17) 0.55424(8) 0.0184(6) Uani 1 1 d . . . . .
C7 C 0.79595(16) 0.8193(2) 0.65557(10) 0.0291(7) Uani 1 1 d . . . . .
H7 H 0.7844 0.8735 0.6490 0.035 Uiso 1 1 calc R U . . .
C8 C 0.86453(18) 0.8150(3) 0.67021(12) 0.0409(9) Uani 1 1 d . . . . .
H8A H 0.8771 0.7638 0.6801 0.061 Uiso 1 1 calc R U . . .
H8B H 0.8805 0.8521 0.6912 0.061 Uiso 1 1 calc R U . . .
H8C H 0.8799 0.8263 0.6486 0.061 Uiso 1 1 calc R U . . .
C9 C 0.77124(19) 0.7952(3) 0.68842(10) 0.0403(9) Uani 1 1 d . . . . .
H9A H 0.7280 0.8044 0.6801 0.061 Uiso 1 1 calc R U . . .
H9B H 0.7909 0.8248 0.7120 0.061 Uiso 1 1 calc R U . . .
H9C H 0.7791 0.7410 0.6940 0.061 Uiso 1 1 calc R U . . .
C10 C 0.64274(15) 0.77762(18) 0.51918(9) 0.0224(6) Uani 1 1 d . . . . .
H10 H 0.6337 0.8321 0.5228 0.027 Uiso 1 1 calc R U . . .
C11 C 0.58666(15) 0.7309(2) 0.51586(10) 0.0309(8) Uani 1 1 d . . . . .
H11A H 0.5947 0.6771 0.5125 0.046 Uiso 1 1 calc R U . . .
H11B H 0.5536 0.7484 0.4933 0.046 Uiso 1 1 calc R U . . .
H11C H 0.5758 0.7372 0.5397 0.046 Uiso 1 1 calc R U . . .
C12 C 0.65798(18) 0.7707(3) 0.48115(10) 0.0363(8) Uani 1 1 d . . . . .
H12A H 0.6943 0.8000 0.4834 0.054 Uiso 1 1 calc R U . . .
H12B H 0.6247 0.7906 0.4594 0.054 Uiso 1 1 calc R U . . .
H12C H 0.6647 0.7172 0.4763 0.054 Uiso 1 1 calc R U . . .
C13 C 0.80739(17) 0.9408(2) 0.58105(11) 0.0326(8) Uani 1 1 d . . . . .
H13A H 0.8198 0.9790 0.5655 0.049 Uiso 1 1 calc R U . . .
H13B H 0.8148 0.8899 0.5726 0.049 Uiso 1 1 calc R U . . .
H13C H 0.8304 0.9475 0.6088 0.049 Uiso 1 1 calc R U . . .
C14 C 0.6849(2) 0.9785(3) 0.52246(13) 0.0508(12) Uani 1 1 d . . . . .
H14A H 0.6426 0.9882 0.5193 0.076 Uiso 1 1 calc R U . . .
H14B H 0.6879 0.9369 0.5052 0.076 Uiso 1 1 calc R U . . .
H14C H 0.7030 1.0245 0.5157 0.076 Uiso 1 1 calc R U . . .
C15 C 0.58393(14) 0.99417(17) 0.64332(9) 0.0203(6) Uani 1 1 d . . . . .
C16 C 0.58581(16) 0.97731(19) 0.68222(9) 0.0253(7) Uani 1 1 d . . . . .
C17 C 0.53601(17) 0.9924(2) 0.69376(10) 0.0312(7) Uani 1 1 d . . . . .
H17 H 0.5376 0.9808 0.7198 0.037 Uiso 1 1 calc R U . . .
C18 C 0.48402(18) 1.0238(2) 0.66835(11) 0.0342(8) Uani 1 1 d . . . . .
H18 H 0.4506 1.0342 0.6768 0.041 Uiso 1 1 calc R U . . .
C19 C 0.48193(17) 1.0399(2) 0.63002(11) 0.0294(8) Uani 1 1 d . . . . .
H19 H 0.4465 1.0611 0.6123 0.035 Uiso 1 1 calc R U . . .
C20 C 0.53044(16) 1.02543(19) 0.61723(10) 0.0266(7) Uani 1 1 d . . . . .
C21 C 0.64069(16) 0.9417(2) 0.71185(9) 0.0299(7) Uani 1 1 d . . . . .
H21 H 0.6728 0.9382 0.6994 0.036 Uiso 1 1 calc R U . . .
C22 C 0.66447(19) 0.9912(3) 0.74857(11) 0.0473(12) Uani 1 1 d . . . . .
H22A H 0.6709 1.0431 0.7409 0.071 Uiso 1 1 calc R U . . .
H22B H 0.7025 0.9703 0.7655 0.071 Uiso 1 1 calc R U . . .
H22C H 0.6352 0.9918 0.7627 0.071 Uiso 1 1 calc R U . . .
C23 C 0.6268(2) 0.8601(3) 0.72239(13) 0.0438(10) Uani 1 1 d . . . . .
H23A H 0.5944 0.8617 0.7339 0.066 Uiso 1 1 calc R U . . .
H23B H 0.6627 0.8382 0.7413 0.066 Uiso 1 1 calc R U . . .
H23C H 0.6145 0.8288 0.6987 0.066 Uiso 1 1 calc R U . . .
C24 C 0.52248(17) 1.0379(2) 0.57390(10) 0.0321(8) Uani 1 1 d . . . . .
H24 H 0.5631 1.0364 0.5707 0.039 Uiso 1 1 calc R U . . .
C25 C 0.4854(2) 0.9728(3) 0.54965(11) 0.0412(9) Uani 1 1 d . . . . .
H25A H 0.4472 0.9688 0.5549 0.062 Uiso 1 1 calc R U . . .
H25B H 0.5076 0.9250 0.5567 0.062 Uiso 1 1 calc R U . . .
H25C H 0.4777 0.9830 0.5218 0.062 Uiso 1 1 calc R U . . .
C26 C 0.4937(2) 1.1141(3) 0.55821(14) 0.0497(11) Uani 1 1 d . . . . .
H26A H 0.4518 1.1140 0.5574 0.074 Uiso 1 1 calc R U . . .
H26B H 0.4956 1.1220 0.5318 0.074 Uiso 1 1 calc R U . . .
H26C H 0.5154 1.1550 0.5754 0.074 Uiso 1 1 calc R U . . .
C27 C 0.74947(19) 1.0433(3) 0.68124(13) 0.0439(10) Uani 1 1 d . . . . .
H27A H 0.7629 0.9909 0.6879 0.066 Uiso 1 1 calc R U . . .
H27B H 0.7349 1.0642 0.7017 0.066 Uiso 1 1 calc R U . . .
H27C H 0.7830 1.0741 0.6792 0.066 Uiso 1 1 calc R U . . .
C28 C 0.6574(2) 1.1431(2) 0.62436(15) 0.0419(10) Uani 1 1 d . . . . .
H28A H 0.6907 1.1794 0.6312 0.063 Uiso 1 1 calc R U . . .
H28B H 0.6317 1.1528 0.6405 0.063 Uiso 1 1 calc R U . . .
H28C H 0.6340 1.1490 0.5967 0.063 Uiso 1 1 calc R U . . .
C29 C 0.55800(14) 0.50130(17) 0.63852(8) 0.0190(6) Uani 1 1 d . . . . .
C30 C 0.59317(14) 0.51916(18) 0.67702(9) 0.0221(6) Uani 1 1 d . . . . .
C31 C 0.65498(15) 0.5041(2) 0.68919(10) 0.0283(7) Uani 1 1 d . . . . .
H31 H 0.6786 0.5164 0.7152 0.034 Uiso 1 1 calc R U . . .
C32 C 0.68223(16) 0.4719(2) 0.66453(11) 0.0298(7) Uani 1 1 d . . . . .
H32 H 0.7239 0.4608 0.6736 0.036 Uiso 1 1 calc R U . . .
C33 C 0.64804(16) 0.4559(2) 0.62616(10) 0.0264(7) Uani 1 1 d . . . . .
H33 H 0.6669 0.4350 0.6088 0.032 Uiso 1 1 calc R U . . .
C34 C 0.58625(14) 0.46982(18) 0.61262(9) 0.0222(6) Uani 1 1 d . . . . .
C35 C 0.56737(16) 0.5567(2) 0.70597(9) 0.0296(7) Uani 1 1 d . . . . .
H35 H 0.5228 0.5577 0.6939 0.036 Uiso 1 1 calc R U . . .
C36 C 0.58215(19) 0.5125(3) 0.74455(10) 0.0439(10) Uani 1 1 d . . . . .
H36A H 0.5718 0.4589 0.7390 0.066 Uiso 1 1 calc R U . . .
H36B H 0.5591 0.5335 0.7604 0.066 Uiso 1 1 calc R U . . .
H36C H 0.6250 0.5171 0.7589 0.066 Uiso 1 1 calc R U . . .
C37 C 0.58921(18) 0.6393(3) 0.71394(11) 0.0368(8) Uani 1 1 d . . . . .
H37A H 0.6330 0.6400 0.7249 0.055 Uiso 1 1 calc R U . . .
H37B H 0.5720 0.6624 0.7326 0.055 Uiso 1 1 calc R U . . .
H37C H 0.5765 0.6681 0.6894 0.055 Uiso 1 1 calc R U . . .
C38 C 0.55215(16) 0.4582(2) 0.56922(10) 0.0291(7) Uani 1 1 d . . . . .
H38 H 0.5083 0.4593 0.5656 0.035 Uiso 1 1 calc R U . . .
C39 C 0.5667(2) 0.3824(2) 0.55337(12) 0.0424(10) Uani 1 1 d . . . . .
H39A H 0.6084 0.3828 0.5536 0.064 Uiso 1 1 calc R U . . .
H39B H 0.5400 0.3751 0.5265 0.064 Uiso 1 1 calc R U . . .
H39C H 0.5610 0.3407 0.5698 0.064 Uiso 1 1 calc R U . . .
C40 C 0.56655(19) 0.5244(2) 0.54561(10) 0.0376(9) Uani 1 1 d . . . . .
H40A H 0.5516 0.5721 0.5530 0.056 Uiso 1 1 calc R U . . .
H40B H 0.5472 0.5153 0.5176 0.056 Uiso 1 1 calc R U . . .
H40C H 0.6100 0.5279 0.5512 0.056 Uiso 1 1 calc R U . . .
C41 C 0.46013(19) 0.3532(2) 0.61137(15) 0.0391(9) Uani 1 1 d . . . . .
H41A H 0.4317 0.3164 0.6157 0.059 Uiso 1 1 calc R U . . .
H41B H 0.5011 0.3376 0.6260 0.059 Uiso 1 1 calc R U . . .
H41C H 0.4555 0.3555 0.5834 0.059 Uiso 1 1 calc R U . . .
C42 C 0.4415(2) 0.4362(3) 0.67905(13) 0.0534(13) Uani 1 1 d . . . . .
H42A H 0.4334 0.4855 0.6890 0.080 Uiso 1 1 calc R U . . .
H42B H 0.4797 0.4163 0.6961 0.080 Uiso 1 1 calc R U . . .
H42C H 0.4093 0.4006 0.6785 0.080 Uiso 1 1 calc R U . . .
C43 C 0.36907(13) 0.69782(18) 0.58972(9) 0.0200(6) Uani 1 1 d . . . . .
C44 C 0.35993(13) 0.74895(18) 0.55791(9) 0.0214(6) Uani 1 1 d . . . . .
C45 C 0.33691(15) 0.8212(2) 0.56015(10) 0.0272(7) Uani 1 1 d . . . . .
H45 H 0.3315 0.8554 0.5389 0.033 Uiso 1 1 calc R U . . .
C46 C 0.32171(18) 0.84471(18) 0.59244(12) 0.0308(8) Uani 1 1 d . . . . .
H46 H 0.3052 0.8937 0.5931 0.037 Uiso 1 1 calc R U . . .
C47 C 0.33115(16) 0.7951(2) 0.62382(11) 0.0289(7) Uani 1 1 d . . . . .
H47 H 0.3216 0.8110 0.6463 0.035 Uiso 1 1 calc R U . . .
C48 C 0.35427(14) 0.72246(19) 0.62303(10) 0.0233(6) Uani 1 1 d . . . . .
C49 C 0.37578(15) 0.72832(19) 0.52130(9) 0.0245(6) Uani 1 1 d . . . . .
H49 H 0.3889 0.6740 0.5236 0.029 Uiso 1 1 calc R U . . .
C50 C 0.42742(18) 0.7770(2) 0.51762(11) 0.0337(8) Uani 1 1 d . . . . .
H50A H 0.4166 0.8308 0.5172 0.051 Uiso 1 1 calc R U . . .
H50B H 0.4353 0.7641 0.4933 0.051 Uiso 1 1 calc R U . . .
H50C H 0.4634 0.7673 0.5400 0.051 Uiso 1 1 calc R U . . .
C51 C 0.32186(18) 0.7364(3) 0.48426(11) 0.0416(10) Uani 1 1 d . . . . .
H51A H 0.2898 0.7023 0.4858 0.062 Uiso 1 1 calc R U . . .
H51B H 0.3337 0.7231 0.4614 0.062 Uiso 1 1 calc R U . . .
H51C H 0.3075 0.7890 0.4818 0.062 Uiso 1 1 calc R U . . .
C54 C 0.36461(17) 0.6713(2) 0.65869(10) 0.0286(7) Uani 1 1 d . . . . .
H54 H 0.3695 0.6182 0.6504 0.034 Uiso 1 1 calc R U . . .
C56 C 0.42224(19) 0.6932(3) 0.69110(11) 0.0403(9) Uani 1 1 d . . . . .
H56A H 0.4565 0.6873 0.6815 0.060 Uiso 1 1 calc R U . . .
H56B H 0.4275 0.6601 0.7138 0.060 Uiso 1 1 calc R U . . .
H56C H 0.4196 0.7462 0.6987 0.060 Uiso 1 1 calc R U . . .
C57 C 0.3114(2) 0.6719(3) 0.67465(13) 0.0382(9) Uani 1 1 d . . . . .
H57A H 0.3088 0.7217 0.6862 0.057 Uiso 1 1 calc R U . . .
H57B H 0.3172 0.6325 0.6947 0.057 Uiso 1 1 calc R U . . .
H57C H 0.2742 0.6620 0.6533 0.057 Uiso 1 1 calc R U . . .
C58 C 0.27272(15) 0.5617(2) 0.58025(11) 0.0286(7) Uani 1 1 d . . . . .
H58A H 0.2447 0.5234 0.5650 0.043 Uiso 1 1 calc R U . . .
H58B H 0.2578 0.6125 0.5709 0.043 Uiso 1 1 calc R U . . .
H58C H 0.2762 0.5569 0.6079 0.043 Uiso 1 1 calc R U . . .
C59 C 0.3391(2) 0.5184(3) 0.52359(14) 0.0526(13) Uani 1 1 d . . . . .
H59A H 0.3786 0.5080 0.5212 0.079 Uiso 1 1 calc R U . . .
H59B H 0.3197 0.5593 0.5056 0.079 Uiso 1 1 calc R U . . .
H59C H 0.3145 0.4724 0.5171 0.079 Uiso 1 1 calc R U . . .
C60 C 0.2804(2) 0.7436(3) 0.76521(12) 0.0458(10) Uani 1 1 d . . . . .
H60A H 0.2748 0.7365 0.7910 0.055 Uiso 1 1 calc R U . . .
H60B H 0.2976 0.6959 0.7588 0.055 Uiso 1 1 calc R U . . .
C61 C 0.3247(3) 0.8068(3) 0.76840(15) 0.0587(13) Uani 1 1 d . . . . .
H61A H 0.3071 0.8549 0.7739 0.070 Uiso 1 1 calc R U . . .
H61B H 0.3317 0.8125 0.7429 0.070 Uiso 1 1 calc R U . . .
C62 C 0.3844(3) 0.7945(4) 0.7999(2) 0.0751(18) Uani 1 1 d . . . . .
H62A H 0.3782 0.7901 0.8253 0.113 Uiso 1 1 calc R U . . .
H62B H 0.4108 0.8376 0.8003 0.113 Uiso 1 1 calc R U . . .
H62C H 0.4028 0.7477 0.7943 0.113 Uiso 1 1 calc R U . . .

loop_
_atom_site_aniso_label
_atom_site_aniso_U_11
_atom_site_aniso_U_22
_atom_site_aniso_U_33
_atom_site_aniso_U_23
_atom_site_aniso_U_13
_atom_site_aniso_U_12
Al1 0.0201(5) 0.0211(5) 0.0236(4) -0.0042(3) 0.0065(4) -0.0030(4)
Al2 0.0161(4) 0.0221(5) 0.0237(4) 0.0007(3) 0.0016(3) -0.0012(3)
Cs1 0.02222(15) 0.02351(14) 0.03115(14) 0.00370(7) 0.00491(10) -0.00290(7)
Cs2 0.02324(15) 0.02668(15) 0.03094(14) -0.00482(7) 0.00627(10) -0.00576(7)
Si1 0.0273(4) 0.0181(4) 0.0203(4) -0.0006(3) 0.0074(3) -0.0028(3)
Si2 0.0241(4) 0.0185(4) 0.0280(4) -0.0044(3) 0.0090(4) -0.0026(3)
Si3 0.0173(4) 0.0197(4) 0.0248(4) -0.0016(3) 0.0010(3) -0.0016(3)
Si4 0.0161(4) 0.0206(4) 0.0234(4) -0.0036(3) 0.0005(3) -0.0024(3)
O1 0.0442(16) 0.0199(12) 0.0512(16) -0.0100(11) 0.0308(14) -0.0090(10)
O2 0.0133(11) 0.0205(12) 0.0678(19) 0.0060(12) -0.0052(12) -0.0034(9)
N1 0.0210(13) 0.0170(12) 0.0190(11) 0.0002(9) 0.0055(10) 0.0001(10)
N2 0.0183(13) 0.0200(13) 0.0218(12) 0.0004(10) 0.0064(10) 0.0010(10)
N3 0.0134(12) 0.0246(14) 0.0169(11) -0.0016(10) 0.0009(10) 0.0002(10)
N4 0.0151(12) 0.0191(13) 0.0200(12) -0.0017(9) 0.0016(9) -0.0002(10)
C1 0.0147(13) 0.0162(14) 0.0191(13) -0.0003(11) 0.0035(11) -0.0019(11)
C2 0.0158(14) 0.0239(15) 0.0218(14) 0.0009(12) -0.0001(12) -0.0021(12)
C3 0.0200(16) 0.0297(17) 0.0294(16) 0.0068(13) -0.0016(13) 0.0035(13)
C4 0.0255(18) 0.0209(16) 0.0377(19) -0.0005(13) 0.0077(15) 0.0058(12)
C5 0.0253(16) 0.0222(15) 0.0261(15) -0.0038(13) 0.0047(13) 0.0016(13)
C6 0.0157(13) 0.0208(14) 0.0168(13) -0.0007(11) 0.0026(11) -0.0007(11)
C7 0.0263(17) 0.0326(18) 0.0199(15) -0.0018(14) -0.0045(13) -0.0046(15)
C8 0.0267(19) 0.046(2) 0.037(2) -0.0046(17) -0.0090(15) -0.0083(17)
C9 0.041(2) 0.053(2) 0.0200(16) 0.0012(16) -0.0015(15) -0.0051(18)
C10 0.0237(16) 0.0231(15) 0.0160(13) -0.0029(11) 0.0003(12) -0.0003(12)
C11 0.0212(16) 0.0345(19) 0.0285(16) 0.0041(14) -0.0037(13) -0.0019(14)
C12 0.036(2) 0.053(2) 0.0178(15) 0.0038(15) 0.0057(14) 0.0044(17)
C13 0.0307(18) 0.0297(18) 0.0387(19) 0.0005(15) 0.0131(15) -0.0016(15)
C14 0.059(3) 0.045(2) 0.035(2) 0.0183(18) -0.003(2) -0.016(2)
C15 0.0218(15) 0.0171(14) 0.0198(14) -0.0023(11) 0.0034(12) 0.0000(12)
C16 0.0296(17) 0.0264(16) 0.0178(14) -0.0051(12) 0.0045(13) -0.0030(13)
C17 0.036(2) 0.0356(19) 0.0242(16) -0.0060(14) 0.0125(14) -0.0008(15)
C18 0.0326(19) 0.039(2) 0.0352(19) -0.0035(15) 0.0162(16) 0.0055(16)
C19 0.032(2) 0.0220(17) 0.0332(19) 0.0035(13) 0.0087(16) 0.0072(13)
C20 0.0262(17) 0.0234(16) 0.0270(16) 0.0022(12) 0.0040(13) 0.0010(13)
C21 0.0254(17) 0.043(2) 0.0163(14) -0.0014(13) -0.0001(12) -0.0072(15)
C22 0.039(2) 0.078(4) 0.0196(17) -0.0137(18) 0.0021(16) -0.013(2)
C23 0.038(2) 0.052(2) 0.034(2) 0.0179(19) 0.0008(17) 0.0003(19)
C24 0.0275(18) 0.040(2) 0.0258(16) 0.0117(14) 0.0041(14) 0.0071(15)
C25 0.042(2) 0.056(3) 0.0232(17) 0.0038(16) 0.0064(16) -0.0050(19)
C26 0.052(3) 0.048(3) 0.048(2) 0.021(2) 0.015(2) 0.020(2)
C27 0.034(2) 0.051(2) 0.040(2) -0.0053(18) 0.0022(17) -0.0208(19)
C28 0.050(3) 0.0223(17) 0.059(3) -0.0078(17) 0.025(2) -0.0026(18)
C29 0.0180(14) 0.0181(14) 0.0170(13) 0.0019(11) 0.0002(11) 0.0007(11)
C30 0.0191(15) 0.0270(16) 0.0168(14) 0.0023(11) 0.0008(12) -0.0022(12)
C31 0.0189(16) 0.0342(18) 0.0221(15) 0.0059(13) -0.0069(12) 0.0005(13)
C32 0.0186(16) 0.0301(18) 0.0344(18) 0.0050(14) -0.0003(14) 0.0049(13)
C33 0.0294(19) 0.0155(15) 0.0331(19) -0.0010(12) 0.0083(16) 0.0025(12)
C34 0.0158(15) 0.0227(15) 0.0256(15) -0.0029(12) 0.0033(12) -0.0004(12)
C35 0.0217(16) 0.046(2) 0.0171(14) -0.0065(14) 0.0007(12) -0.0041(15)
C36 0.042(2) 0.067(3) 0.0189(16) -0.0001(17) 0.0045(16) -0.008(2)
C37 0.0288(19) 0.048(2) 0.0269(17) -0.0141(16) 0.0000(14) -0.0026(17)
C38 0.0252(17) 0.0344(19) 0.0260(16) -0.0106(14) 0.0060(14) -0.0008(14)
C39 0.044(2) 0.041(2) 0.038(2) -0.0171(17) 0.0065(18) 0.0003(18)
C40 0.037(2) 0.052(2) 0.0209(16) -0.0039(15) 0.0055(15) -0.0046(17)
C41 0.031(2) 0.0199(17) 0.062(3) -0.0006(17) 0.0092(19) -0.0003(15)
C42 0.060(3) 0.067(3) 0.036(2) -0.007(2) 0.019(2) -0.038(3)
C43 0.0116(13) 0.0223(15) 0.0229(14) -0.0016(11) 0.0009(11) -0.0012(11)
C44 0.0119(13) 0.0233(15) 0.0246(14) -0.0017(12) -0.0001(11) -0.0010(11)
C45 0.0233(16) 0.0260(16) 0.0289(16) 0.0045(14) 0.0037(13) 0.0053(14)
C46 0.031(2) 0.0195(17) 0.040(2) -0.0005(13) 0.0087(16) 0.0059(13)
C47 0.0279(17) 0.0256(17) 0.0358(18) -0.0051(14) 0.0141(14) -0.0005(14)
C48 0.0174(15) 0.0229(16) 0.0288(16) -0.0018(13) 0.0062(12) -0.0012(12)
C49 0.0224(15) 0.0263(16) 0.0206(14) 0.0020(12) 0.0010(12) 0.0024(13)
C50 0.037(2) 0.0338(19) 0.0334(18) -0.0075(15) 0.0161(16) -0.0060(16)
C51 0.0284(19) 0.062(3) 0.0270(17) -0.0089(17) -0.0016(15) 0.0084(18)
C54 0.0311(19) 0.0316(17) 0.0247(16) -0.0025(13) 0.0111(14) -0.0042(15)
C56 0.038(2) 0.051(2) 0.0276(17) -0.0002(16) 0.0046(16) -0.0041(18)
C57 0.040(2) 0.044(2) 0.039(2) -0.0022(17) 0.0243(18) -0.0050(18)
C58 0.0168(15) 0.0275(17) 0.0367(18) 0.0013(14) 0.0019(13) 0.0028(13)
C59 0.056(3) 0.062(3) 0.044(2) -0.031(2) 0.022(2) -0.033(2)
C60 0.062(3) 0.044(2) 0.0325(19) -0.0063(17) 0.016(2) 0.006(2)
C61 0.073(4) 0.046(3) 0.045(2) 0.000(2) 0.003(2) -0.006(2)
C62 0.068(4) 0.063(4) 0.077(4) 0.012(3) -0.002(3) -0.016(3)

loop_
_atom_type_symbol
_atom_type_description
_atom_type_scat_dispersion_real
_atom_type_scat_dispersion_imag
_atom_type_scat_source
Al Al 0.2130 0.2455 'International Tables Vol C Tables 4.2.6.8 and 6.1.1.4'
Cs Cs -0.7457 7.9052 'International Tables Vol C Tables 4.2.6.8 and 6.1.1.4'
Si Si 0.2541 0.3302 'International Tables Vol C Tables 4.2.6.8 and 6.1.1.4'
O O 0.0492 0.0322 'International Tables Vol C Tables 4.2.6.8 and 6.1.1.4'
N N 0.0311 0.0180 'International Tables Vol C Tables 4.2.6.8 and 6.1.1.4'
C C 0.0181 0.0091 'International Tables Vol C Tables 4.2.6.8 and 6.1.1.4'
H H 0.0000 0.0000 'International Tables Vol C Tables 4.2.6.8 and 6.1.1.4'

loop_
_geom_angle_atom_site_label_1
_geom_angle_atom_site_label_2
_geom_angle_atom_site_label_3
_geom_angle
_geom_angle_site_symmetry_1
_geom_angle_site_symmetry_3
_geom_angle_publ_flag
Cs1 Al1 Cs2 82.670(19) . . ?
N1 Al1 Cs1 89.26(8) . . ?
N1 Al1 Cs2 162.19(9) . . ?
N1 Al1 N2 103.50(12) . . ?
N2 Al1 Cs1 155.01(9) . . ?
N2 Al1 Cs2 90.11(9) . . ?
Cs1 Al2 Cs2 82.320(18) . . ?
N3 Al2 Cs1 90.71(9) . . ?
N3 Al2 Cs2 152.65(9) . . ?
N4 Al2 Cs1 163.63(9) . . ?
N4 Al2 Cs2 88.72(9) . . ?
N4 Al2 N3 103.30(12) . . ?
C1 Cs1 C2 23.21(7) . . ?
C1 Cs1 C3 40.14(7) . . ?
C1 Cs1 C29 166.65(7) . . ?
C1 Cs1 C30 170.58(7) . . ?
C1 Cs1 C34 147.23(7) . . ?
C2 Cs1 C29 164.35(7) . . ?
C2 Cs1 C34 145.60(8) . . ?
C3 Cs1 C2 22.51(8) . . ?
C3 Cs1 C29 142.54(8) . . ?
C3 Cs1 C30 134.79(8) . . ?
C3 Cs1 C34 123.44(8) . . ?
C4 Cs1 C1 47.14(7) . . ?
C4 Cs1 C2 40.04(8) . . ?
C4 Cs1 C3 22.62(8) . . ?
C4 Cs1 C29 128.83(7) . . ?
C4 Cs1 C30 132.70(8) . . ?
C4 Cs1 C34 106.45(8) . . ?
C5 Cs1 C1 40.35(7) . . ?
C5 Cs1 C2 46.37(8) . . ?
C5 Cs1 C3 39.39(8) . . ?
C5 Cs1 C4 22.58(8) . . ?
C5 Cs1 C6 23.00(7) . . ?
C5 Cs1 C29 129.72(7) . . ?
C5 Cs1 C30 144.32(8) . . ?
C5 Cs1 C31 130.12(8) . . ?
C5 Cs1 C32 108.03(8) . . ?
C5 Cs1 C33 97.86(8) . . ?
C5 Cs1 C34 107.33(8) . . ?
C6 Cs1 C1 23.11(7) . . ?
C6 Cs1 C2 40.36(7) . . ?
C6 Cs1 C3 46.42(7) . . ?
C6 Cs1 C4 40.34(7) . . ?
C6 Cs1 C29 143.90(7) . . ?
C6 Cs1 C30 164.93(7) . . ?
C6 Cs1 C31 152.57(8) . . ?
C6 Cs1 C32 130.92(8) . . ?
C6 Cs1 C33 119.89(8) . . ?
C6 Cs1 C34 124.88(7) . . ?
C30 Cs1 C2 148.46(7) . . ?
C30 Cs1 C29 22.71(7) . . ?
C30 Cs1 C34 40.08(7) . . ?
C31 Cs1 C1 150.36(7) . . ?
C31 Cs1 C2 127.21(7) . . ?
C31 Cs1 C3 111.90(8) . . ?
C31 Cs1 C4 112.66(8) . . ?
C31 Cs1 C29 39.91(7) . . ?
C31 Cs1 C30 22.90(7) . . ?
C31 Cs1 C32 22.47(9) . . ?
C31 Cs1 C33 39.54(8) . . ?
C31 Cs1 C34 46.32(8) . . ?
C32 Cs1 C1 137.51(8) . . ?
C32 Cs1 C2 117.83(8) . . ?
C32 Cs1 C3 97.63(8) . . ?
C32 Cs1 C4 92.69(8) . . ?
C32 Cs1 C29 46.64(8) . . ?
C32 Cs1 C30 40.08(8) . . ?
C32 Cs1 C34 40.07(8) . . ?
C33 Cs1 C1 136.46(8) . . ?
C33 Cs1 C2 125.32(8) . . ?
C33 Cs1 C3 102.84(8) . . ?
C33 Cs1 C4 89.77(8) . . ?
C33 Cs1 C29 40.10(8) . . ?
C33 Cs1 C30 46.48(8) . . ?
C33 Cs1 C32 22.69(8) . . ?
C33 Cs1 C34 22.81(8) . . ?
C34 Cs1 C29 22.97(7) . . ?
C16 Cs2 C15 22.91(7) . . ?
C17 Cs2 C15 39.89(8) . . ?
C17 Cs2 C16 22.58(8) . . ?
C17 Cs2 C18 22.65(9) . . ?
C17 Cs2 C19 39.59(9) . . ?
C17 Cs2 C20 46.20(8) . . ?
C17 Cs2 C43 150.28(8) . . ?
C17 Cs2 C44 149.85(8) . . ?
C17 Cs2 C46 110.49(8) . . ?
C17 Cs2 C47 110.88(8) . . ?
C17 Cs2 C48 127.57(8) . . ?
C18 Cs2 C15 46.73(8) . . ?
C18 Cs2 C16 39.99(9) . . ?
C18 Cs2 C19 22.78(9) . . ?
C18 Cs2 C20 39.99(8) . . ?
C18 Cs2 C43 136.34(8) . . ?
C18 Cs2 C46 90.68(9) . . ?
C18 Cs2 C47 96.92(9) . . ?
C18 Cs2 C48 118.03(8) . . ?
C19 Cs2 C15 39.87(8) . . ?
C19 Cs2 C16 46.27(8) . . ?
C19 Cs2 C20 22.52(8) . . ?
C19 Cs2 C43 134.90(8) . . ?
C19 Cs2 C46 88.97(8) . . ?
C19 Cs2 C47 103.13(8) . . ?
C19 Cs2 C48 125.77(8) . . ?
C20 Cs2 C15 22.88(7) . . ?
C20 Cs2 C16 40.03(8) . . ?
C43 Cs2 C15 165.28(7) . . ?
C43 Cs2 C16 171.31(7) . . ?
C43 Cs2 C20 145.51(7) . . ?
C44 Cs2 C15 142.52(7) . . ?
C44 Cs2 C16 162.67(8) . . ?
C44 Cs2 C18 127.92(8) . . ?
C44 Cs2 C19 117.25(8) . . ?
C44 Cs2 C20 122.93(8) . . ?
C44 Cs2 C43 23.10(7) . . ?
C44 Cs2 C46 40.25(8) . . ?
C44 Cs2 C47 46.57(8) . . ?
C44 Cs2 C48 40.31(7) . . ?
C45 Cs2 C15 128.55(8) . . ?
C45 Cs2 C16 141.98(8) . . ?
C45 Cs2 C17 127.30(9) . . ?
C45 Cs2 C18 105.10(9) . . ?
C45 Cs2 C19 95.73(8) . . ?
C45 Cs2 C20 106.03(8) . . ?
C45 Cs2 C43 40.24(8) . . ?
C45 Cs2 C44 22.85(8) . . ?
C45 Cs2 C46 22.70(9) . . ?
C45 Cs2 C47 39.64(8) . . ?
C45 Cs2 C48 46.41(8) . . ?
C46 Cs2 C15 128.22(7) . . ?
C46 Cs2 C16 130.66(8) . . ?
C46 Cs2 C20 106.20(8) . . ?
C46 Cs2 C43 46.99(7) . . ?
C46 Cs2 C48 40.02(8) . . ?
C47 Cs2 C15 142.35(8) . . ?
C47 Cs2 C16 133.46(8) . . ?
C47 Cs2 C20 123.81(8) . . ?
C47 Cs2 C43 40.20(8) . . ?
C47 Cs2 C46 22.65(9) . . ?
C47 Cs2 C48 22.66(8) . . ?
C48 Cs2 C15 164.63(7) . . ?
C48 Cs2 C16 148.51(8) . . ?
C48 Cs2 C20 145.77(8) . . ?
C48 Cs2 C43 23.08(7) . . ?
O1 Si1 N1 108.05(13) . . ?
O1 Si1 C13 106.76(16) . . ?
O1 Si1 C14 105.8(2) . . ?
N1 Si1 C13 112.00(15) . . ?
N1 Si1 C14 114.23(17) . . ?
C14 Si1 C13 109.5(2) . . ?
O1 Si2 N2 107.52(14) . . ?
O1 Si2 C27 106.03(19) . . ?
O1 Si2 C28 107.92(18) . . ?
N2 Si2 C27 113.42(17) . . ?
N2 Si2 C28 113.36(18) . . ?
C28 Si2 C27 108.2(2) . . ?
O2 Si3 N3 107.22(13) . . ?
O2 Si3 C41 108.27(18) . . ?
O2 Si3 C42 105.8(2) . . ?
N3 Si3 C41 113.85(17) . . ?
N3 Si3 C42 114.28(16) . . ?
C41 Si3 C42 107.0(2) . . ?
O2 Si4 N4 108.06(13) . . ?
O2 Si4 C58 106.79(16) . . ?
O2 Si4 C59 105.8(2) . . ?
N4 Si4 C58 112.52(15) . . ?
N4 Si4 C59 113.08(17) . . ?
C59 Si4 C58 110.1(2) . . ?
Si1 O1 Si2 137.99(16) . . ?
Si3 O2 Si4 137.82(17) . . ?
Si1 N1 Al1 126.03(15) . . ?
C1 N1 Al1 114.2(2) . . ?
C1 N1 Si1 119.8(2) . . ?
Si2 N2 Al1 126.31(16) . . ?
C15 N2 Al1 113.6(2) . . ?
C15 N2 Si2 120.0(2) . . ?
Si3 N3 Al2 128.60(15) . . ?
C29 N3 Al2 112.3(2) . . ?
C29 N3 Si3 118.7(2) . . ?
Si4 N4 Al2 124.97(15) . . ?
C43 N4 Al2 115.0(2) . . ?
C43 N4 Si4 120.0(2) . . ?
N1 C1 Cs1 112.52(18) . . ?
C2 C1 Cs1 78.84(18) . . ?
C2 C1 N1 119.5(3) . . ?
C6 C1 Cs1 77.53(17) . . ?
C6 C1 N1 122.2(3) . . ?
C6 C1 C2 118.3(3) . . ?
C1 C2 Cs1 77.95(17) . . ?
C1 C2 C7 121.0(3) . . ?
C3 C2 Cs1 78.5(2) . . ?
C3 C2 C1 119.7(3) . . ?
C3 C2 C7 119.2(3) . . ?
C7 C2 Cs1 113.0(2) . . ?
Cs1 C3 H3 114.0 . . ?
C2 C3 Cs1 79.0(2) . . ?
C2 C3 H3 119.0 . . ?
C2 C3 C4 122.0(3) . . ?
C4 C3 Cs1 78.2(2) . . ?
C4 C3 H3 119.0 . . ?
Cs1 C4 H4 113.4 . . ?
C3 C4 Cs1 79.2(2) . . ?
C3 C4 H4 120.8 . . ?
C5 C4 Cs1 77.3(2) . . ?
C5 C4 C3 118.4(3) . . ?
C5 C4 H4 120.8 . . ?
Cs1 C5 H5 111.9 . . ?
C4 C5 Cs1 80.1(2) . . ?
C4 C5 H5 118.9 . . ?
C4 C5 C6 122.2(3) . . ?
C6 C5 Cs1 79.19(19) . . ?
C6 C5 H5 118.9 . . ?
C1 C6 Cs1 79.36(17) . . ?
C1 C6 C10 122.5(3) . . ?
C5 C6 Cs1 77.81(19) . . ?
C5 C6 C1 119.4(3) . . ?
C5 C6 C10 118.1(3) . . ?
C10 C6 Cs1 112.14(19) . . ?
C2 C7 H7 107.8 . . ?
C2 C7 C8 112.4(3) . . ?
C2 C7 C9 111.0(3) . . ?
C8 C7 H7 107.8 . . ?
C8 C7 C9 109.8(3) . . ?
C9 C7 H7 107.8 . . ?
C7 C8 H8A 109.5 . . ?
C7 C8 H8B 109.5 . . ?
C7 C8 H8C 109.5 . . ?
H8A C8 H8B 109.5 . . ?
H8A C8 H8C 109.5 . . ?
H8B C8 H8C 109.5 . . ?
C7 C9 H9A 109.5 . . ?
C7 C9 H9B 109.5 . . ?
C7 C9 H9C 109.5 . . ?
H9A C9 H9B 109.5 . . ?
H9A C9 H9C 109.5 . . ?
H9B C9 H9C 109.5 . . ?
C6 C10 H10 108.2 . . ?
C6 C10 C11 111.4(3) . . ?
C6 C10 C12 111.3(3) . . ?
C11 C10 H10 108.2 . . ?
C11 C10 C12 109.4(3) . . ?
C12 C10 H10 108.2 . . ?
C10 C11 H11A 109.5 . . ?
C10 C11 H11B 109.5 . . ?
C10 C11 H11C 109.5 . . ?
H11A C11 H11B 109.5 . . ?
H11A C11 H11C 109.5 . . ?
H11B C11 H11C 109.5 . . ?
C10 C12 H12A 109.5 . . ?
C10 C12 H12B 109.5 . . ?
C10 C12 H12C 109.5 . . ?
H12A C12 H12B 109.5 . . ?
H12A C12 H12C 109.5 . . ?
H12B C12 H12C 109.5 . . ?
Si1 C13 H13A 109.5 . . ?
Si1 C13 H13B 109.5 . . ?
Si1 C13 H13C 109.5 . . ?
H13A C13 H13B 109.5 . . ?
H13A C13 H13C 109.5 . . ?
H13B C13 H13C 109.5 . . ?
Si1 C14 H14A 109.5 . . ?
Si1 C14 H14B 109.5 . . ?
Si1 C14 H14C 109.5 . . ?
H14A C14 H14B 109.5 . . ?
H14A C14 H14C 109.5 . . ?
H14B C14 H14C 109.5 . . ?
N2 C15 Cs2 112.58(18) . . ?
C16 C15 Cs2 77.55(19) . . ?
C16 C15 N2 121.3(3) . . ?
C20 C15 Cs2 77.43(19) . . ?
C20 C15 N2 120.3(3) . . ?
C20 C15 C16 118.4(3) . . ?
C15 C16 Cs2 79.55(18) . . ?
C15 C16 C21 121.9(3) . . ?
C17 C16 Cs2 77.3(2) . . ?
C17 C16 C15 119.6(3) . . ?
C17 C16 C21 118.4(3) . . ?
C21 C16 Cs2 112.6(2) . . ?
Cs2 C17 H17 112.1 . . ?
C16 C17 Cs2 80.1(2) . . ?
C16 C17 H17 119.0 . . ?
C18 C17 Cs2 78.8(2) . . ?
C18 C17 C16 121.9(3) . . ?
C18 C17 H17 119.0 . . ?
Cs2 C18 H18 112.8 . . ?
C17 C18 Cs2 78.5(2) . . ?
C17 C18 H18 120.7 . . ?
C17 C18 C19 118.6(3) . . ?
C19 C18 Cs2 78.7(2) . . ?
C19 C18 H18 120.7 . . ?
Cs2 C19 H19 112.6 . . ?
C18 C19 Cs2 78.6(2) . . ?
C18 C19 H19 119.3 . . ?
C20 C19 Cs2 79.8(2) . . ?
C20 C19 C18 121.4(3) . . ?
C20 C19 H19 119.3 . . ?
C15 C20 Cs2 79.69(19) . . ?
C15 C20 C24 121.6(3) . . ?
C19 C20 Cs2 77.7(2) . . ?
C19 C20 C15 120.1(3) . . ?
C19 C20 C24 118.1(3) . . ?
C24 C20 Cs2 108.7(2) . . ?
C16 C21 H21 107.7 . . ?
C16 C21 C22 111.4(3) . . ?
C16 C21 C23 110.8(3) . . ?
C22 C21 H21 107.7 . . ?
C22 C21 C23 111.2(3) . . ?
C23 C21 H21 107.7 . . ?
C21 C22 H22A 109.5 . . ?
C21 C22 H22B 109.5 . . ?
C21 C22 H22C 109.5 . . ?
H22A C22 H22B 109.5 . . ?
H22A C22 H22C 109.5 . . ?
H22B C22 H22C 109.5 . . ?
C21 C23 H23A 109.5 . . ?
C21 C23 H23B 109.5 . . ?
C21 C23 H23C 109.5 . . ?
H23A C23 H23B 109.5 . . ?
H23A C23 H23C 109.5 . . ?
H23B C23 H23C 109.5 . . ?
C20 C24 H24 107.8 . . ?
C20 C24 C25 109.7(3) . . ?
C25 C24 H24 107.8 . . ?
C26 C24 C20 113.5(3) . . ?
C26 C24 H24 107.8 . . ?
C26 C24 C25 109.9(3) . . ?
C24 C25 H25A 109.5 . . ?
C24 C25 H25B 109.5 . . ?
C24 C25 H25C 109.5 . . ?
H25A C25 H25B 109.5 . . ?
H25A C25 H25C 109.5 . . ?
H25B C25 H25C 109.5 . . ?
C24 C26 H26A 109.5 . . ?
C24 C26 H26B 109.5 . . ?
C24 C26 H26C 109.5 . . ?
H26A C26 H26B 109.5 . . ?
H26A C26 H26C 109.5 . . ?
H26B C26 H26C 109.5 . . ?
Si2 C27 H27A 109.5 . . ?
Si2 C27 H27B 109.5 . . ?
Si2 C27 H27C 109.5 . . ?
H27A C27 H27B 109.5 . . ?
H27A C27 H27C 109.5 . . ?
H27B C27 H27C 109.5 . . ?
Si2 C28 H28A 109.5 . . ?
Si2 C28 H28B 109.5 . . ?
Si2 C28 H28C 109.5 . . ?
H28A C28 H28B 109.5 . . ?
H28A C28 H28C 109.5 . . ?
H28B C28 H28C 109.5 . . ?
N3 C29 Cs1 112.91(18) . . ?
C30 C29 Cs1 77.43(18) . . ?
C30 C29 N3 121.5(3) . . ?
C30 C29 C34 119.0(3) . . ?
C34 C29 Cs1 77.36(18) . . ?
C34 C29 N3 119.5(3) . . ?
C29 C30 Cs1 79.86(18) . . ?
C29 C30 C35 122.6(3) . . ?
C31 C30 Cs1 77.18(19) . . ?
C31 C30 C29 119.3(3) . . ?
C31 C30 C35 118.1(3) . . ?
C35 C30 Cs1 111.5(2) . . ?
Cs1 C31 H31 111.6 . . ?
C30 C31 Cs1 79.92(19) . . ?
C30 C31 H31 119.1 . . ?
C32 C31 Cs1 79.4(2) . . ?
C32 C31 C30 121.9(3) . . ?
C32 C31 H31 119.1 . . ?
Cs1 C32 H32 113.9 . . ?
C31 C32 Cs1 78.1(2) . . ?
C31 C32 H32 120.4 . . ?
C31 C32 C33 119.1(3) . . ?
C33 C32 Cs1 78.2(2) . . ?
C33 C32 H32 120.4 . . ?
Cs1 C33 H33 111.9 . . ?
C32 C33 Cs1 79.1(2) . . ?
C32 C33 H33 119.4 . . ?
C32 C33 C34 121.1(3) . . ?
C34 C33 Cs1 79.8(2) . . ?
C34 C33 H33 119.4 . . ?
C29 C34 Cs1 79.67(18) . . ?
C29 C34 C38 121.5(3) . . ?
C33 C34 Cs1 77.4(2) . . ?
C33 C34 C29 119.5(3) . . ?
C33 C34 C38 118.7(3) . . ?
C38 C34 Cs1 107.9(2) . . ?
C30 C35 H35 107.8 . . ?
C30 C35 C36 112.3(3) . . ?
C30 C35 C37 110.9(3) . . ?
C36 C35 H35 107.8 . . ?
C36 C35 C37 110.1(3) . . ?
C37 C35 H35 107.8 . . ?
C35 C36 H36A 109.5 . . ?
C35 C36 H36B 109.5 . . ?
C35 C36 H36C 109.5 . . ?
H36A C36 H36B 109.5 . . ?
H36A C36 H36C 109.5 . . ?
H36B C36 H36C 109.5 . . ?
C35 C37 H37A 109.5 . . ?
C35 C37 H37B 109.5 . . ?
C35 C37 H37C 109.5 . . ?
H37A C37 H37B 109.5 . . ?
H37A C37 H37C 109.5 . . ?
H37B C37 H37C 109.5 . . ?
C34 C38 H38 108.3 . . ?
C34 C38 C39 113.1(3) . . ?
C34 C38 C40 109.1(3) . . ?
C39 C38 H38 108.3 . . ?
C39 C38 C40 109.6(3) . . ?
C40 C38 H38 108.3 . . ?
C38 C39 H39A 109.5 . . ?
C38 C39 H39B 109.5 . . ?
C38 C39 H39C 109.5 . . ?
H39A C39 H39B 109.5 . . ?
H39A C39 H39C 109.5 . . ?
H39B C39 H39C 109.5 . . ?
C38 C40 H40A 109.5 . . ?
C38 C40 H40B 109.5 . . ?
C38 C40 H40C 109.5 . . ?
H40A C40 H40B 109.5 . . ?
H40A C40 H40C 109.5 . . ?
H40B C40 H40C 109.5 . . ?
Si3 C41 H41A 109.5 . . ?
Si3 C41 H41B 109.5 . . ?
Si3 C41 H41C 109.5 . . ?
H41A C41 H41B 109.5 . . ?
H41A C41 H41C 109.5 . . ?
H41B C41 H41C 109.5 . . ?
Si3 C42 H42A 109.5 . . ?
Si3 C42 H42B 109.5 . . ?
Si3 C42 H42C 109.5 . . ?
H42A C42 H42B 109.5 . . ?
H42A C42 H42C 109.5 . . ?
H42B C42 H42C 109.5 . . ?
N4 C43 Cs2 112.55(18) . . ?
N4 C43 C44 121.7(3) . . ?
N4 C43 C48 119.8(3) . . ?
C44 C43 Cs2 77.50(17) . . ?
C44 C43 C48 118.4(3) . . ?
C48 C43 Cs2 78.27(18) . . ?
C43 C44 Cs2 79.40(17) . . ?
C43 C44 C49 122.2(3) . . ?
C45 C44 Cs2 77.60(19) . . ?
C45 C44 C43 119.4(3) . . ?
C45 C44 C49 118.3(3) . . ?
C49 C44 Cs2 112.06(19) . . ?
Cs2 C45 H45 111.6 . . ?
C44 C45 Cs2 79.55(18) . . ?
C44 C45 H45 119.0 . . ?
C46 C45 Cs2 79.9(2) . . ?
C46 C45 C44 122.0(3) . . ?
C46 C45 H45 119.0 . . ?
Cs2 C46 H46 114.1 . . ?
C45 C46 Cs2 77.4(2) . . ?
C45 C46 H46 120.7 . . ?
C45 C46 C47 118.7(3) . . ?
C47 C46 Cs2 78.6(2) . . ?
C47 C46 H46 120.7 . . ?
Cs2 C47 H47 113.0 . . ?
C46 C47 Cs2 78.8(2) . . ?
C46 C47 H47 119.3 . . ?
C46 C47 C48 121.4(3) . . ?
C48 C47 Cs2 79.2(2) . . ?
C48 C47 H47 119.3 . . ?
C43 C48 Cs2 78.65(18) . . ?
C43 C48 C54 121.2(3) . . ?
C47 C48 Cs2 78.1(2) . . ?
C47 C48 C43 120.0(3) . . ?
C47 C48 C54 118.8(3) . . ?
C54 C48 Cs2 112.5(2) . . ?
C44 C49 H49 108.0 . . ?
C44 C49 C50 111.4(3) . . ?
C50 C49 H49 108.0 . . ?
C51 C49 C44 111.7(3) . . ?
C51 C49 H49 108.0 . . ?
C51 C49 C50 109.5(3) . . ?
C49 C50 H50A 109.5 . . ?
C49 C50 H50B 109.5 . . ?
C49 C50 H50C 109.5 . . ?
H50A C50 H50B 109.5 . . ?
H50A C50 H50C 109.5 . . ?
H50B C50 H50C 109.5 . . ?
C49 C51 H51A 109.5 . . ?
C49 C51 H51B 109.5 . . ?
C49 C51 H51C 109.5 . . ?
H51A C51 H51B 109.5 . . ?
H51A C51 H51C 109.5 . . ?
H51B C51 H51C 109.5 . . ?
C48 C54 H54 107.7 . . ?
C48 C54 C56 111.1(3) . . ?
C48 C54 C57 112.5(3) . . ?
C56 C54 H54 107.7 . . ?
C56 C54 C57 110.0(3) . . ?
C57 C54 H54 107.7 . . ?
C54 C56 H56A 109.5 . . ?
C54 C56 H56B 109.5 . . ?
C54 C56 H56C 109.5 . . ?
H56A C56 H56B 109.5 . . ?
H56A C56 H56C 109.5 . . ?
H56B C56 H56C 109.5 . . ?
C54 C57 H57A 109.5 . . ?
C54 C57 H57B 109.5 . . ?
C54 C57 H57C 109.5 . . ?
H57A C57 H57B 109.5 . . ?
H57A C57 H57C 109.5 . . ?
H57B C57 H57C 109.5 . . ?
Si4 C58 H58A 109.5 . . ?
Si4 C58 H58B 109.5 . . ?
Si4 C58 H58C 109.5 . . ?
H58A C58 H58B 109.5 . . ?
H58A C58 H58C 109.5 . . ?
H58B C58 H58C 109.5 . . ?
Si4 C59 H59A 109.5 . . ?
Si4 C59 H59B 109.5 . . ?
Si4 C59 H59C 109.5 . . ?
H59A C59 H59B 109.5 . . ?
H59A C59 H59C 109.5 . . ?
H59B C59 H59C 109.5 . . ?
C60 C60 H60A 108.6 7_566 . ?
C60 C60 H60B 108.6 7_566 . ?
H60A C60 H60B 107.6 . . ?
C61 C60 C60 114.6(5) . 7_566 ?
C61 C60 H60A 108.6 . . ?
C61 C60 H60B 108.6 . . ?
C60 C61 H61A 108.8 . . ?
C60 C61 H61B 108.8 . . ?
C60 C61 C62 113.9(4) . . ?
H61A C61 H61B 107.7 . . ?
C62 C61 H61A 108.8 . . ?
C62 C61 H61B 108.8 . . ?
C61 C62 H62A 109.5 . . ?
C61 C62 H62B 109.5 . . ?
C61 C62 H62C 109.5 . . ?
H62A C62 H62B 109.5 . . ?
H62A C62 H62C 109.5 . . ?
H62B C62 H62C 109.5 . . ?

loop_
_geom_bond_atom_site_label_1
_geom_bond_atom_site_label_2
_geom_bond_distance
_geom_bond_site_symmetry_2
_geom_bond_publ_flag
Al1 Cs1 3.8833(10) . ?
Al1 Cs2 3.9001(10) . ?
Al1 N1 1.898(3) . ?
Al1 N2 1.905(3) . ?
Al2 Cs1 3.8960(9) . ?
Al2 Cs2 3.9145(10) . ?
Al2 N3 1.903(3) . ?
Al2 N4 1.886(3) . ?
Cs1 C1 3.545(3) . ?
Cs1 C2 3.557(3) . ?
Cs1 C3 3.550(4) . ?
Cs1 C4 3.539(4) . ?
Cs1 C5 3.505(3) . ?
Cs1 C6 3.522(3) . ?
Cs1 C29 3.587(3) . ?
Cs1 C30 3.556(3) . ?
Cs1 C31 3.522(3) . ?
Cs1 C32 3.538(3) . ?
Cs1 C33 3.527(4) . ?
Cs1 C34 3.558(3) . ?
Cs2 C15 3.594(3) . ?
Cs2 C16 3.569(3) . ?
Cs2 C17 3.533(4) . ?
Cs2 C18 3.538(4) . ?
Cs2 C19 3.539(4) . ?
Cs2 C20 3.565(3) . ?
Cs2 C43 3.559(3) . ?
Cs2 C44 3.534(3) . ?
Cs2 C45 3.510(3) . ?
Cs2 C46 3.542(4) . ?
Cs2 C47 3.540(4) . ?
Cs2 C48 3.554(3) . ?
Si1 O1 1.624(2) . ?
Si1 N1 1.713(3) . ?
Si1 C13 1.886(4) . ?
Si1 C14 1.854(4) . ?
Si2 O1 1.632(3) . ?
Si2 N2 1.723(3) . ?
Si2 C27 1.872(4) . ?
Si2 C28 1.863(4) . ?
Si3 O2 1.626(3) . ?
Si3 N3 1.722(3) . ?
Si3 C41 1.857(4) . ?
Si3 C42 1.872(4) . ?
Si4 O2 1.632(3) . ?
Si4 N4 1.718(3) . ?
Si4 C58 1.869(4) . ?
Si4 C59 1.846(4) . ?
N1 C1 1.429(4) . ?
N2 C15 1.423(4) . ?
N3 C29 1.444(4) . ?
N4 C43 1.419(4) . ?
C1 C2 1.429(4) . ?
C1 C6 1.416(4) . ?
C2 C3 1.387(5) . ?
C2 C7 1.519(4) . ?
C3 H3 0.9500 . ?
C3 C4 1.390(5) . ?
C4 H4 0.9500 . ?
C4 C5 1.379(5) . ?
C5 H5 0.9500 . ?
C5 C6 1.401(5) . ?
C6 C10 1.519(4) . ?
C7 H7 1.0000 . ?
C7 C8 1.533(5) . ?
C7 C9 1.539(5) . ?
C8 H8A 0.9800 . ?
C8 H8B 0.9800 . ?
C8 H8C 0.9800 . ?
C9 H9A 0.9800 . ?
C9 H9B 0.9800 . ?
C9 H9C 0.9800 . ?
C10 H10 1.0000 . ?
C10 C11 1.529(5) . ?
C10 C12 1.532(4) . ?
C11 H11A 0.9800 . ?
C11 H11B 0.9800 . ?
C11 H11C 0.9800 . ?
C12 H12A 0.9800 . ?
C12 H12B 0.9800 . ?
C12 H12C 0.9800 . ?
C13 H13A 0.9800 . ?
C13 H13B 0.9800 . ?
C13 H13C 0.9800 . ?
C14 H14A 0.9800 . ?
C14 H14B 0.9800 . ?
C14 H14C 0.9800 . ?
C15 C16 1.423(4) . ?
C15 C20 1.420(5) . ?
C16 C17 1.391(5) . ?
C16 C21 1.524(5) . ?
C17 H17 0.9500 . ?
C17 C18 1.389(6) . ?
C18 H18 0.9500 . ?
C18 C19 1.398(5) . ?
C19 H19 0.9500 . ?
C19 C20 1.387(5) . ?
C20 C24 1.530(5) . ?
C21 H21 1.0000 . ?
C21 C22 1.534(5) . ?
C21 C23 1.547(6) . ?
C22 H22A 0.9800 . ?
C22 H22B 0.9800 . ?
C22 H22C 0.9800 . ?
C23 H23A 0.9800 . ?
C23 H23B 0.9800 . ?
C23 H23C 0.9800 . ?
C24 H24 1.0000 . ?
C24 C25 1.533(6) . ?
C24 C26 1.527(5) . ?
C25 H25A 0.9800 . ?
C25 H25B 0.9800 . ?
C25 H25C 0.9800 . ?
C26 H26A 0.9800 . ?
C26 H26B 0.9800 . ?
C26 H26C 0.9800 . ?
C27 H27A 0.9800 . ?
C27 H27B 0.9800 . ?
C27 H27C 0.9800 . ?
C28 H28A 0.9800 . ?
C28 H28B 0.9800 . ?
C28 H28C 0.9800 . ?
C29 C30 1.407(4) . ?
C29 C34 1.423(4) . ?
C30 C31 1.406(5) . ?
C30 C35 1.519(5) . ?
C31 H31 0.9500 . ?
C31 C32 1.376(5) . ?
C32 H32 0.9500 . ?
C32 C33 1.390(5) . ?
C33 H33 0.9500 . ?
C33 C34 1.401(5) . ?
C34 C38 1.528(4) . ?
C35 H35 1.0000 . ?
C35 C36 1.534(5) . ?
C35 C37 1.539(6) . ?
C36 H36A 0.9800 . ?
C36 H36B 0.9800 . ?
C36 H36C 0.9800 . ?
C37 H37A 0.9800 . ?
C37 H37B 0.9800 . ?
C37 H37C 0.9800 . ?
C38 H38 1.0000 . ?
C38 C39 1.533(5) . ?
C38 C40 1.545(6) . ?
C39 H39A 0.9800 . ?
C39 H39B 0.9800 . ?
C39 H39C 0.9800 . ?
C40 H40A 0.9800 . ?
C40 H40B 0.9800 . ?
C40 H40C 0.9800 . ?
C41 H41A 0.9800 . ?
C41 H41B 0.9800 . ?
C41 H41C 0.9800 . ?
C42 H42A 0.9800 . ?
C42 H42B 0.9800 . ?
C42 H42C 0.9800 . ?
C43 C44 1.420(4) . ?
C43 C48 1.423(4) . ?
C44 C45 1.396(5) . ?
C44 C49 1.528(4) . ?
C45 H45 0.9500 . ?
C45 C46 1.388(5) . ?
C46 H46 0.9500 . ?
C46 C47 1.391(5) . ?
C47 H47 0.9500 . ?
C47 C48 1.393(5) . ?
C48 C54 1.525(5) . ?
C49 H49 1.0000 . ?
C49 C50 1.529(5) . ?
C49 C51 1.528(4) . ?
C50 H50A 0.9800 . ?
C50 H50B 0.9800 . ?
C50 H50C 0.9800 . ?
C51 H51A 0.9800 . ?
C51 H51B 0.9800 . ?
C51 H51C 0.9800 . ?
C54 H54 1.0000 . ?
C54 C56 1.530(5) . ?
C54 C57 1.541(5) . ?
C56 H56A 0.9800 . ?
C56 H56B 0.9800 . ?
C56 H56C 0.9800 . ?
C57 H57A 0.9800 . ?
C57 H57B 0.9800 . ?
C57 H57C 0.9800 . ?
C58 H58A 0.9800 . ?
C58 H58B 0.9800 . ?
C58 H58C 0.9800 . ?
C59 H59A 0.9800 . ?
C59 H59B 0.9800 . ?
C59 H59C 0.9800 . ?
C60 C60 1.518(9) 7_566 ?
C60 H60A 0.9900 . ?
C60 H60B 0.9900 . ?
C60 C61 1.506(7) . ?
C61 H61A 0.9900 . ?
C61 H61B 0.9900 . ?
C61 C62 1.513(8) . ?
C62 H62A 0.9800 . ?
C62 H62B 0.9800 . ?
C62 H62C 0.9800 . ?

loop_
_geom_torsion_atom_site_label_1
_geom_torsion_atom_site_label_2
_geom_torsion_atom_site_label_3
_geom_torsion_atom_site_label_4
_geom_torsion
_geom_torsion_site_symmetry_1
_geom_torsion_site_symmetry_2
_geom_torsion_site_symmetry_3
_geom_torsion_site_symmetry_4
_geom_torsion_publ_flag
Al1 N1 C1 Cs1 -0.5(2) . . . . ?
Al1 N1 C1 C2 -90.2(3) . . . . ?
Al1 N1 C1 C6 88.6(3) . . . . ?
Al1 N2 C15 Cs2 -4.3(2) . . . . ?
Al1 N2 C15 C16 84.5(3) . . . . ?
Al1 N2 C15 C20 -92.6(3) . . . . ?
Al2 N3 C29 Cs1 -7.4(2) . . . . ?
Al2 N3 C29 C30 81.6(3) . . . . ?
Al2 N3 C29 C34 -95.4(3) . . . . ?
Al2 N4 C43 Cs2 -1.7(2) . . . . ?
Al2 N4 C43 C44 87.2(3) . . . . ?
Al2 N4 C43 C48 -90.8(3) . . . . ?
Cs1 Al1 N1 Si1 -179.64(17) . . . . ?
Cs1 Al1 N1 C1 0.4(2) . . . . ?
Cs1 Al2 N4 Si4 127.2(3) . . . . ?
Cs1 Al2 N4 C43 -55.1(4) . . . . ?
Cs1 C1 C2 C3 69.1(3) . . . . ?
Cs1 C1 C2 C7 -109.7(3) . . . . ?
Cs1 C1 C6 C5 -69.4(3) . . . . ?
Cs1 C1 C6 C10 109.6(3) . . . . ?
Cs1 C2 C3 C4 68.5(3) . . . . ?
Cs1 C2 C7 C8 132.6(3) . . . . ?
Cs1 C2 C7 C9 9.2(4) . . . . ?
Cs1 C3 C4 C5 69.1(3) . . . . ?
Cs1 C4 C5 C6 70.4(3) . . . . ?
Cs1 C5 C6 C1 70.2(3) . . . . ?
Cs1 C5 C6 C10 -108.8(3) . . . . ?
Cs1 C6 C10 C11 -20.6(3) . . . . ?
Cs1 C6 C10 C12 -143.1(2) . . . . ?
Cs1 C29 C30 C31 -69.0(3) . . . . ?
Cs1 C29 C30 C35 109.1(3) . . . . ?
Cs1 C29 C34 C33 69.0(3) . . . . ?
Cs1 C29 C34 C38 -104.8(3) . . . . ?
Cs1 C30 C31 C32 -70.7(3) . . . . ?
Cs1 C30 C35 C36 -141.4(2) . . . . ?
Cs1 C30 C35 C37 -17.8(3) . . . . ?
Cs1 C31 C32 C33 -69.1(3) . . . . ?
Cs1 C32 C33 C34 -70.9(3) . . . . ?
Cs1 C33 C34 C29 -70.3(3) . . . . ?
Cs1 C33 C34 C38 103.7(3) . . . . ?
Cs1 C34 C38 C39 132.8(3) . . . . ?
Cs1 C34 C38 C40 10.5(3) . . . . ?
Cs2 Al1 N1 Si1 117.6(3) . . . . ?
Cs2 Al1 N1 C1 -62.4(4) . . . . ?
Cs2 Al2 N4 Si4 -176.19(16) . . . . ?
Cs2 Al2 N4 C43 1.5(2) . . . . ?
Cs2 C15 C16 C17 -68.7(3) . . . . ?
Cs2 C15 C16 C21 110.2(3) . . . . ?
Cs2 C15 C20 C19 69.1(3) . . . . ?
Cs2 C15 C20 C24 -105.7(3) . . . . ?
Cs2 C16 C17 C18 -70.1(4) . . . . ?
Cs2 C16 C21 C22 -145.6(3) . . . . ?
Cs2 C16 C21 C23 -21.2(4) . . . . ?
Cs2 C17 C18 C19 -70.2(3) . . . . ?
Cs2 C18 C19 C20 -70.4(3) . . . . ?
Cs2 C19 C20 C15 -70.2(3) . . . . ?
Cs2 C19 C20 C24 104.8(3) . . . . ?
Cs2 C20 C24 C25 10.4(3) . . . . ?
Cs2 C20 C24 C26 133.8(3) . . . . ?
Cs2 C43 C44 C45 -69.1(3) . . . . ?
Cs2 C43 C44 C49 109.5(3) . . . . ?
Cs2 C43 C48 C47 69.0(3) . . . . ?
Cs2 C43 C48 C54 -109.6(3) . . . . ?
Cs2 C44 C45 C46 -71.0(3) . . . . ?
Cs2 C44 C49 C50 -22.2(3) . . . . ?
Cs2 C44 C49 C51 -145.0(3) . . . . ?
Cs2 C45 C46 C47 -69.3(3) . . . . ?
Cs2 C46 C47 C48 -69.8(3) . . . . ?
Cs2 C47 C48 C43 -69.3(3) . . . . ?
Cs2 C47 C48 C54 109.3(3) . . . . ?
Cs2 C48 C54 C56 9.9(4) . . . . ?
Cs2 C48 C54 C57 133.7(3) . . . . ?
Si1 N1 C1 Cs1 179.56(12) . . . . ?
Si1 N1 C1 C2 89.9(3) . . . . ?
Si1 N1 C1 C6 -91.3(3) . . . . ?
Si2 N2 C15 Cs2 178.90(13) . . . . ?
Si2 N2 C15 C16 -92.3(3) . . . . ?
Si2 N2 C15 C20 90.6(3) . . . . ?
Si3 N3 C29 Cs1 179.36(12) . . . . ?
Si3 N3 C29 C30 -91.7(3) . . . . ?
Si3 N3 C29 C34 91.3(3) . . . . ?
Si4 N4 C43 Cs2 176.04(12) . . . . ?
Si4 N4 C43 C44 -95.0(3) . . . . ?
Si4 N4 C43 C48 86.9(3) . . . . ?
O1 Si1 N1 Al1 30.2(2) . . . . ?
O1 Si1 N1 C1 -149.9(2) . . . . ?
O1 Si2 N2 Al1 28.4(2) . . . . ?
O1 Si2 N2 C15 -155.2(2) . . . . ?
O2 Si3 N3 Al2 20.4(2) . . . . ?
O2 Si3 N3 C29 -167.6(2) . . . . ?
O2 Si4 N4 Al2 35.0(2) . . . . ?
O2 Si4 N4 C43 -142.5(2) . . . . ?
N1 Si1 O1 Si2 -7.3(4) . . . . ?
N1 C1 C2 Cs1 109.7(3) . . . . ?
N1 C1 C2 C3 178.8(3) . . . . ?
N1 C1 C2 C7 -0.1(5) . . . . ?
N1 C1 C6 Cs1 -108.9(3) . . . . ?
N1 C1 C6 C5 -178.3(3) . . . . ?
N1 C1 C6 C10 0.7(5) . . . . ?
N2 Al1 N1 Si1 -21.3(2) . . . . ?
N2 Al1 N1 C1 158.7(2) . . . . ?
N2 Si2 O1 Si1 -19.8(4) . . . . ?
N2 C15 C16 Cs2 -109.0(3) . . . . ?
N2 C15 C16 C17 -177.8(3) . . . . ?
N2 C15 C16 C21 1.2(5) . . . . ?
N2 C15 C20 Cs2 109.0(3) . . . . ?
N2 C15 C20 C19 178.1(3) . . . . ?
N2 C15 C20 C24 3.3(5) . . . . ?
N3 Al2 N4 Si4 -21.0(2) . . . . ?
N3 Al2 N4 C43 156.6(2) . . . . ?
N3 Si3 O2 Si4 -1.6(4) . . . . ?
N3 C29 C30 Cs1 -109.3(3) . . . . ?
N3 C29 C30 C31 -178.3(3) . . . . ?
N3 C29 C30 C35 -0.3(5) . . . . ?
N3 C29 C34 Cs1 109.4(3) . . . . ?
N3 C29 C34 C33 178.4(3) . . . . ?
N3 C29 C34 C38 4.6(5) . . . . ?
N4 Si4 O2 Si3 -23.9(4) . . . . ?
N4 C43 C44 Cs2 -108.9(3) . . . . ?
N4 C43 C44 C45 -178.1(3) . . . . ?
N4 C43 C44 C49 0.5(4) . . . . ?
N4 C43 C48 Cs2 109.4(3) . . . . ?
N4 C43 C48 C47 178.4(3) . . . . ?
N4 C43 C48 C54 -0.1(5) . . . . ?
C1 C2 C3 Cs1 -68.8(3) . . . . ?
C1 C2 C3 C4 -0.3(5) . . . . ?
C1 C2 C7 C8 -137.9(3) . . . . ?
C1 C2 C7 C9 98.7(4) . . . . ?
C1 C6 C10 C11 -112.0(3) . . . . ?
C1 C6 C10 C12 125.6(3) . . . . ?
C2 C1 C6 Cs1 69.9(3) . . . . ?
C2 C1 C6 C5 0.5(4) . . . . ?
C2 C1 C6 C10 179.4(3) . . . . ?
C2 C3 C4 Cs1 -68.9(3) . . . . ?
C2 C3 C4 C5 0.2(6) . . . . ?
C3 C2 C7 C8 43.3(5) . . . . ?
C3 C2 C7 C9 -80.2(4) . . . . ?
C3 C4 C5 Cs1 -70.1(3) . . . . ?
C3 C4 C5 C6 0.3(6) . . . . ?
C4 C5 C6 Cs1 -70.9(3) . . . . ?
C4 C5 C6 C1 -0.7(5) . . . . ?
C4 C5 C6 C10 -179.6(3) . . . . ?
C5 C6 C10 C11 67.0(4) . . . . ?
C5 C6 C10 C12 -55.4(4) . . . . ?
C6 C1 C2 Cs1 -69.1(3) . . . . ?
C6 C1 C2 C3 0.0(5) . . . . ?
C6 C1 C2 C7 -178.9(3) . . . . ?
C7 C2 C3 Cs1 110.1(3) . . . . ?
C7 C2 C3 C4 178.5(3) . . . . ?
C13 Si1 O1 Si2 -127.9(3) . . . . ?
C13 Si1 N1 Al1 147.52(19) . . . . ?
C13 Si1 N1 C1 -32.6(3) . . . . ?
C14 Si1 O1 Si2 115.5(3) . . . . ?
C14 Si1 N1 Al1 -87.2(3) . . . . ?
C14 Si1 N1 C1 92.7(3) . . . . ?
C15 C16 C17 Cs2 70.0(3) . . . . ?
C15 C16 C17 C18 -0.2(6) . . . . ?
C15 C16 C21 C22 122.8(4) . . . . ?
C15 C16 C21 C23 -112.7(4) . . . . ?
C15 C20 C24 C25 99.6(4) . . . . ?
C15 C20 C24 C26 -137.0(4) . . . . ?
C16 C15 C20 Cs2 -68.2(3) . . . . ?
C16 C15 C20 C19 0.9(5) . . . . ?
C16 C15 C20 C24 -173.9(3) . . . . ?
C16 C17 C18 Cs2 70.8(3) . . . . ?
C16 C17 C18 C19 0.7(6) . . . . ?
C17 C16 C21 C22 -58.2(4) . . . . ?
C17 C16 C21 C23 66.2(4) . . . . ?
C17 C18 C19 Cs2 70.1(3) . . . . ?
C17 C18 C19 C20 -0.3(6) . . . . ?
C18 C19 C20 Cs2 69.8(4) . . . . ?
C18 C19 C20 C15 -0.5(6) . . . . ?
C18 C19 C20 C24 174.5(4) . . . . ?
C19 C20 C24 C25 -75.3(4) . . . . ?
C19 C20 C24 C26 48.1(5) . . . . ?
C20 C15 C16 Cs2 68.1(3) . . . . ?
C20 C15 C16 C17 -0.6(5) . . . . ?
C20 C15 C16 C21 178.3(3) . . . . ?
C21 C16 C17 Cs2 -109.0(3) . . . . ?
C21 C16 C17 C18 -179.1(3) . . . . ?
C27 Si2 O1 Si1 101.8(3) . . . . ?
C27 Si2 N2 Al1 -88.5(2) . . . . ?
C27 Si2 N2 C15 87.9(3) . . . . ?
C28 Si2 O1 Si1 -142.5(3) . . . . ?
C28 Si2 N2 Al1 147.6(2) . . . . ?
C28 Si2 N2 C15 -36.0(3) . . . . ?
C29 C30 C31 Cs1 70.4(3) . . . . ?
C29 C30 C31 C32 -0.3(5) . . . . ?
C29 C30 C35 C36 127.0(3) . . . . ?
C29 C30 C35 C37 -109.3(4) . . . . ?
C29 C34 C38 C39 -138.5(3) . . . . ?
C29 C34 C38 C40 99.2(4) . . . . ?
C30 C29 C34 Cs1 -67.7(3) . . . . ?
C30 C29 C34 C33 1.3(5) . . . . ?
C30 C29 C34 C38 -172.5(3) . . . . ?
C30 C31 C32 Cs1 71.0(3) . . . . ?
C30 C31 C32 C33 1.9(6) . . . . ?
C31 C30 C35 C36 -54.9(4) . . . . ?
C31 C30 C35 C37 68.8(4) . . . . ?
C31 C32 C33 Cs1 69.0(3) . . . . ?
C31 C32 C33 C34 -1.9(5) . . . . ?
C32 C33 C34 Cs1 70.5(3) . . . . ?
C32 C33 C34 C29 0.3(5) . . . . ?
C32 C33 C34 C38 174.2(3) . . . . ?
C33 C34 C38 C39 47.7(5) . . . . ?
C33 C34 C38 C40 -74.6(4) . . . . ?
C34 C29 C30 Cs1 67.7(3) . . . . ?
C34 C29 C30 C31 -1.3(5) . . . . ?
C34 C29 C30 C35 176.7(3) . . . . ?
C35 C30 C31 Cs1 -107.7(3) . . . . ?
C35 C30 C31 C32 -178.4(3) . . . . ?
C41 Si3 O2 Si4 -124.9(3) . . . . ?
C41 Si3 N3 Al2 140.1(2) . . . . ?
C41 Si3 N3 C29 -47.9(3) . . . . ?
C42 Si3 O2 Si4 120.7(3) . . . . ?
C42 Si3 N3 Al2 -96.5(3) . . . . ?
C42 Si3 N3 C29 75.5(3) . . . . ?
C43 C44 C45 Cs2 70.1(3) . . . . ?
C43 C44 C45 C46 -0.9(5) . . . . ?
C43 C44 C49 C50 -113.4(3) . . . . ?
C43 C44 C49 C51 123.8(3) . . . . ?
C43 C48 C54 C56 100.0(4) . . . . ?
C43 C48 C54 C57 -136.2(3) . . . . ?
C44 C43 C48 Cs2 -68.7(2) . . . . ?
C44 C43 C48 C47 0.3(5) . . . . ?
C44 C43 C48 C54 -178.2(3) . . . . ?
C44 C45 C46 Cs2 70.8(3) . . . . ?
C44 C45 C46 C47 1.6(6) . . . . ?
C45 C44 C49 C50 65.2(4) . . . . ?
C45 C44 C49 C51 -57.5(4) . . . . ?
C45 C46 C47 Cs2 68.6(3) . . . . ?
C45 C46 C47 C48 -1.2(6) . . . . ?
C46 C47 C48 Cs2 69.6(3) . . . . ?
C46 C47 C48 C43 0.3(5) . . . . ?
C46 C47 C48 C54 178.9(3) . . . . ?
C47 C48 C54 C56 -78.5(4) . . . . ?
C47 C48 C54 C57 45.3(4) . . . . ?
C48 C43 C44 Cs2 69.1(3) . . . . ?
C48 C43 C44 C45 0.0(4) . . . . ?
C48 C43 C44 C49 178.6(3) . . . . ?
C49 C44 C45 Cs2 -108.6(3) . . . . ?
C49 C44 C45 C46 -179.6(3) . . . . ?
C58 Si4 O2 Si3 -145.2(3) . . . . ?
C58 Si4 N4 Al2 152.67(18) . . . . ?
C58 Si4 N4 C43 -24.9(3) . . . . ?
C59 Si4 O2 Si3 97.5(3) . . . . ?
C59 Si4 N4 Al2 -81.8(3) . . . . ?
C59 Si4 N4 C43 100.7(3) . . . . ?
C60 C60 C61 C62 177.9(5) 7_566 . . . ?
